data_7152401
loop_
_publ_author_name
'Warren, Sarah A.'
'Stokes, Stephen'
'Frampton, Christopher S.'
'White, Andrew J. P.'
'Spivey, Alan C.'

_publ_section_title
;
 Synthesis of anti and syn hydroxy-iso-evoninic acids.
;
_journal_issue 24
_journal_name_full 'Organic &amp; biomolecular chemistry'
_journal_page_first 4685
_journal_page_last 4688
_journal_paper_doi 10.1039/c2ob25625h
_journal_volume 10
_journal_year 2012
_chemical_absolute_configuration ad
_chemical_formula_moiety 'C12 H17 N1 O3'
_chemical_formula_sum 'C12 H17 N O3'
_chemical_formula_weight 223.27
_chemical_name_common
;
SAW694 IC-1
;
_chemical_name_systematic
;
?
;
_space_group_IT_number 19
_space_group_name_Hall 'P 2ac 2ab'
_space_group_name_H-M_alt 'P 21 21 21'
_symmetry_cell_setting orthorhombic
_symmetry_space_group_name_Hall 'P 2ac 2ab'
_symmetry_space_group_name_H-M 'P 21 21 21'
_atom_sites_solution_hydrogens geom
_atom_sites_solution_primary direct
_atom_sites_solution_secondary difmap
_audit_creation_method SHELXL-97
_cell_angle_alpha 90.00
_cell_angle_beta 90.00
_cell_angle_gamma 90.00
_cell_formula_units_Z 4
_cell_length_a 7.5034(2)
_cell_length_b 12.2919(4)
_cell_length_c 13.0178(4)
_cell_measurement_reflns_used 4898
_cell_measurement_temperature 100(1)
_cell_measurement_theta_max 76.3036
_cell_measurement_theta_min 3.3922
_cell_volume 1200.65(6)
_computing_cell_refinement
;
CrysAlisPro, Agilent Technologies,
Version 1.171.34.49 (release 20-01-2011 CrysAlis171 .NET)
(compiled Jan 20 2011,15:58:25)
;
_computing_data_collection
;
CrysAlisPro, Agilent Technologies,
Version 1.171.34.49 (release 20-01-2011 CrysAlis171 .NET)
(compiled Jan 20 2011,15:58:25)
;
_computing_data_reduction
;
CrysAlisPro, Agilent Technologies,
Version 1.171.34.49 (release 20-01-2011 CrysAlis171 .NET)
(compiled Jan 20 2011,15:58:25)
;
_computing_molecular_graphics
;
SHELXTL (Sheldrick, 2001), Mercury 2.4 (Macrae <i>et al</i>., 1998)
;
_computing_publication_material
;
SHELXTL (Sheldrick, 2001), Mercury 2.4 (Macrae <i>et al</i>., 1998)
;
_computing_structure_refinement 'SHELXTL (Sheldrick, 2001)'
_computing_structure_solution 'SHELXTL (Sheldrick, 2001)'
_diffrn_ambient_temperature 100(1)
_diffrn_detector_area_resol_mean 10.5598
_diffrn_measured_fraction_theta_full 0.994
_diffrn_measured_fraction_theta_max 0.994
_diffrn_measurement_device_type 'SuperNova, Dual, Cu at zero, Atlas'
_diffrn_measurement_method '\w scans'
_diffrn_radiation_monochromator mirror
_diffrn_radiation_source 'SuperNova (Cu) X-ray Source'
_diffrn_radiation_type 'Cu K\a'
_diffrn_radiation_wavelength 1.54178
_diffrn_reflns_av_R_equivalents 0.0413
_diffrn_reflns_av_sigmaI/netI 0.0316
_diffrn_reflns_limit_h_max 7
_diffrn_reflns_limit_h_min -9
_diffrn_reflns_limit_k_max 15
_diffrn_reflns_limit_k_min -15
_diffrn_reflns_limit_l_max 16
_diffrn_reflns_limit_l_min -16
_diffrn_reflns_number 11172
_diffrn_reflns_theta_full 74.39
_diffrn_reflns_theta_max 74.39
_diffrn_reflns_theta_min 9.02
_diffrn_standards_number 0
_exptl_absorpt_coefficient_mu 0.725
_exptl_absorpt_correction_T_max 1.00000
_exptl_absorpt_correction_T_min 0.57285
_exptl_absorpt_correction_type multi-scan
_exptl_absorpt_process_details
;
CrysAlisPro, Agilent Technologies,
Version 1.171.34.49 (release 20-01-2011 CrysAlis171 .NET)
(compiled Jan 20 2011,15:58:25)
Empirical absorption correction using spherical harmonics,
implemented in SCALE3 ABSPACK scaling algorithm.
;
_exptl_crystal_colour Colourless
_exptl_crystal_density_diffrn 1.235
_exptl_crystal_density_method 'not measured'
_exptl_crystal_description lath
_exptl_crystal_F_000 480
_exptl_crystal_size_max 0.50
_exptl_crystal_size_mid 0.07
_exptl_crystal_size_min 0.05
_refine_diff_density_max 0.152
_refine_diff_density_min -0.157
_refine_diff_density_rms 0.033
_refine_ls_abs_structure_details 'Flack H D (1983), Acta Cryst. A39, 876-881'
_refine_ls_abs_structure_Flack -0.03(17)
_refine_ls_extinction_method none
_refine_ls_goodness_of_fit_ref 1.006
_refine_ls_hydrogen_treatment mixed
_refine_ls_matrix_type full
_refine_ls_number_parameters 153
_refine_ls_number_reflns 2448
_refine_ls_number_restraints 0
_refine_ls_restrained_S_all 1.006
_refine_ls_R_factor_all 0.0338
_refine_ls_R_factor_gt 0.0302
_refine_ls_shift/su_max 0.000
_refine_ls_shift/su_mean 0.000
_refine_ls_structure_factor_coef Fsqd
_refine_ls_weighting_details 'calc w=1/[\s^2^(Fo^2^)+(0.0415P)^2^+0.1550P] where P=(Fo^2^+2Fc^2^)/3'
_refine_ls_weighting_scheme calc
_refine_ls_wR_factor_gt 0.0734
_refine_ls_wR_factor_ref 0.0760
_reflns_number_gt 2287
_reflns_number_total 2448
_reflns_threshold_expression >2sigma(I)
_cod_data_source_file c2ob25625h.txt
_cod_data_source_block (-)-(2R,3S)-2a
_cod_depositor_comments
;
The following automatic conversions were performed:

'_symmetry_cell_setting' value 'Orthorhombic' changed to
'orthorhombic' according to
/home/saulius/struct/CIF-dictionaries/cif_core.dic dictionary named
'cif_core.dic' version 2.4.1 from 2010-06-29.

Automatic conversion script
Id: cif_fix_values 1715 2011-07-08 13:25:40Z adriana 
;
_cod_original_formula_sum 'C12 H17 N1 O3'
_cod_database_code 7152401

loop_
_symmetry_equiv_pos_as_xyz
'x, y, z'
'-x+1/2, -y, z+1/2'
'-x, y+1/2, -z+1/2'
'x+1/2, -y+1/2, -z'

loop_
_atom_site_label
_atom_site_type_symbol
_atom_site_fract_x
_atom_site_fract_y
_atom_site_fract_z
_atom_site_U_iso_or_equiv
_atom_site_adp_type
_atom_site_occupancy
_atom_site_symmetry_multiplicity
_atom_site_calc_flag
_atom_site_refinement_flags
O1 O 0.02983(13) 0.46448(8) 0.20018(7) 0.0208(2) Uani 1 1 d .
H1A H -0.042(3) 0.4848(19) 0.1516(19) 0.046(6) Uiso 1 1 d .
O2 O 0.18347(13) 0.58536(9) 0.04930(7) 0.0251(2) Uani 1 1 d .
O3 O 0.36930(13) 0.66489(8) 0.16178(8) 0.0242(2) Uani 1 1 d .
N1 N -0.26218(15) 0.52063(9) 0.54829(9) 0.0223(2) Uani 1 1 d .
C1 C -0.00275(17) 0.61583(10) 0.48251(10) 0.0187(3) Uani 1 1 d .
C2 C 0.16238(19) 0.67909(12) 0.51061(11) 0.0251(3) Uani 1 1 d .
H2A H 0.1522 0.7536 0.4844 0.038 Uiso 1 1 calc R
H2B H 0.2671 0.6440 0.4802 0.038 Uiso 1 1 calc R
H2C H 0.1752 0.6808 0.5855 0.038 Uiso 1 1 calc R
C3 C -0.11015(18) 0.57544(11) 0.56143(10) 0.0211(3) Uani 1 1 d .
H3A H -0.0720 0.5880 0.6300 0.025 Uiso 1 1 calc R
C4 C -0.31369(17) 0.50382(11) 0.45048(11) 0.0221(3) Uani 1 1 d .
H4A H -0.4213 0.4651 0.4384 0.027 Uiso 1 1 calc R
C5 C -0.21701(18) 0.54037(11) 0.36683(10) 0.0213(3) Uani 1 1 d .
H5A H -0.2586 0.5260 0.2992 0.026 Uiso 1 1 calc R
C6 C -0.05918(17) 0.59807(10) 0.38104(9) 0.0176(3) Uani 1 1 d .
C7 C 0.04208(18) 0.64251(10) 0.28871(10) 0.0186(3) Uani 1 1 d .
H7A H 0.1331 0.6950 0.3149 0.022 Uiso 1 1 calc R
C8 C -0.08269(19) 0.70499(11) 0.21646(10) 0.0219(3) Uani 1 1 d .
H8A H -0.1555 0.7558 0.2565 0.033 Uiso 1 1 calc R
H8B H -0.1605 0.6535 0.1805 0.033 Uiso 1 1 calc R
H8C H -0.0118 0.7456 0.1662 0.033 Uiso 1 1 calc R
C9 C 0.14376(18) 0.54918(10) 0.23133(10) 0.0184(2) Uani 1 1 d .
C10 C 0.28409(18) 0.49782(12) 0.30065(10) 0.0225(3) Uani 1 1 d .
H10A H 0.3491 0.4418 0.2623 0.034 Uiso 1 1 calc R
H10B H 0.2258 0.4647 0.3603 0.034 Uiso 1 1 calc R
H10C H 0.3676 0.5539 0.3239 0.034 Uiso 1 1 calc R
C11 C 0.23241(17) 0.59990(11) 0.13658(10) 0.0190(3) Uani 1 1 d .
C12 C 0.4570(2) 0.71678(13) 0.07555(11) 0.0275(3) Uani 1 1 d .
H12A H 0.5533 0.7636 0.1008 0.041 Uiso 1 1 calc R
H12B H 0.3705 0.7609 0.0375 0.041 Uiso 1 1 calc R
H12C H 0.5067 0.6610 0.0300 0.041 Uiso 1 1 calc R

loop_
_atom_site_aniso_label
_atom_site_aniso_U_11
_atom_site_aniso_U_22
_atom_site_aniso_U_33
_atom_site_aniso_U_23
_atom_site_aniso_U_13
_atom_site_aniso_U_12
O1 0.0259(5) 0.0172(4) 0.0194(4) -0.0003(3) -0.0013(4) -0.0020(4)
O2 0.0285(5) 0.0311(5) 0.0156(4) -0.0005(4) -0.0002(4) -0.0021(4)
O3 0.0252(5) 0.0278(5) 0.0195(4) 0.0039(4) 0.0002(4) -0.0065(4)
N1 0.0226(5) 0.0223(5) 0.0219(5) 0.0038(5) 0.0024(4) 0.0012(5)
C1 0.0223(6) 0.0158(6) 0.0180(6) 0.0005(4) -0.0011(5) 0.0004(5)
C2 0.0289(7) 0.0282(7) 0.0183(6) -0.0013(5) -0.0038(5) -0.0071(6)
C3 0.0253(6) 0.0211(6) 0.0170(6) 0.0019(5) -0.0009(5) 0.0016(5)
C4 0.0204(6) 0.0216(6) 0.0243(6) 0.0010(5) -0.0003(5) -0.0013(5)
C5 0.0217(6) 0.0226(6) 0.0197(6) -0.0020(5) -0.0017(5) -0.0006(5)
C6 0.0198(6) 0.0160(6) 0.0170(6) -0.0005(5) 0.0005(5) 0.0021(5)
C7 0.0212(6) 0.0179(6) 0.0168(6) 0.0000(5) -0.0009(5) -0.0012(5)
C8 0.0287(7) 0.0184(6) 0.0186(6) 0.0011(5) -0.0006(5) 0.0049(5)
C9 0.0202(6) 0.0193(6) 0.0157(5) 0.0016(5) 0.0003(5) -0.0003(5)
C10 0.0224(6) 0.0262(7) 0.0188(6) 0.0022(5) -0.0012(5) 0.0032(5)
C11 0.0192(6) 0.0190(6) 0.0186(6) 0.0004(5) 0.0002(5) 0.0020(5)
C12 0.0281(7) 0.0288(7) 0.0255(7) 0.0076(5) 0.0050(6) -0.0038(6)

loop_
_atom_type_symbol
_atom_type_description
_atom_type_scat_dispersion_real
_atom_type_scat_dispersion_imag
_atom_type_scat_source
C C 0.0181 0.0091 'International Tables Vol C Tables 4.2.6.8 and 6.1.1.4'
H H 0.0000 0.0000 'International Tables Vol C Tables 4.2.6.8 and 6.1.1.4'
N N 0.0311 0.0180 'International Tables Vol C Tables 4.2.6.8 and 6.1.1.4'
O O 0.0492 0.0322 'International Tables Vol C Tables 4.2.6.8 and 6.1.1.4'

loop_
_geom_angle_atom_site_label_1
_geom_angle_atom_site_label_2
_geom_angle_atom_site_label_3
_geom_angle
_geom_angle_publ_flag
C9 O1 H1A 111.9(16) y
C11 O3 C12 114.86(11) y
C3 N1 C4 116.33(11) y
C3 C1 C6 117.56(12) y
C3 C1 C2 118.61(12) y
C6 C1 C2 123.79(12) y
C1 C2 H2A 109.5 ?
C1 C2 H2B 109.5 ?
H2A C2 H2B 109.5 ?
C1 C2 H2C 109.5 ?
H2A C2 H2C 109.5 ?
H2B C2 H2C 109.5 ?
N1 C3 C1 125.29(13) y
N1 C3 H3A 117.4 ?
C1 C3 H3A 117.4 ?
N1 C4 C5 122.96(12) y
N1 C4 H4A 118.5 ?
C5 C4 H4A 118.5 ?
C4 C5 C6 120.44(12) y
C4 C5 H5A 119.8 ?
C6 C5 H5A 119.8 ?
C5 C6 C1 117.42(12) y
C5 C6 C7 120.13(11) y
C1 C6 C7 122.42(12) y
C6 C7 C8 111.05(11) y
C6 C7 C9 110.88(10) y
C8 C7 C9 111.81(10) y
C6 C7 H7A 107.6 ?
C8 C7 H7A 107.6 ?
C9 C7 H7A 107.6 ?
C7 C8 H8A 109.5 ?
C7 C8 H8B 109.5 ?
H8A C8 H8B 109.5 ?
C7 C8 H8C 109.5 ?
H8A C8 H8C 109.5 ?
H8B C8 H8C 109.5 ?
O1 C9 C10 106.50(11) y
O1 C9 C11 109.42(10) y
C10 C9 C11 110.18(11) y
O1 C9 C7 112.54(10) y
C10 C9 C7 110.94(10) y
C11 C9 C7 107.27(10) y
C9 C10 H10A 109.5 ?
C9 C10 H10B 109.5 ?
H10A C10 H10B 109.5 ?
C9 C10 H10C 109.5 ?
H10A C10 H10C 109.5 ?
H10B C10 H10C 109.5 ?
O2 C11 O3 123.44(12) y
O2 C11 C9 124.38(12) y
O3 C11 C9 112.17(11) y
O3 C12 H12A 109.5 ?
O3 C12 H12B 109.5 ?
H12A C12 H12B 109.5 ?
O3 C12 H12C 109.5 ?
H12A C12 H12C 109.5 ?
H12B C12 H12C 109.5 ?

loop_
_geom_bond_atom_site_label_1
_geom_bond_atom_site_label_2
_geom_bond_distance
_geom_bond_publ_flag
O1 C9 1.4068(16) y
O1 H1A 0.87(2) y
O2 C11 1.2074(17) y
O3 C11 1.3419(16) y
O3 C12 1.4492(16) y
N1 C3 1.3359(19) y
N1 C4 1.3465(18) y
C1 C3 1.3969(19) y
C1 C6 1.4042(18) y
C1 C2 1.5079(18) y
C2 H2A 0.9800 ?
C2 H2B 0.9800 ?
C2 H2C 0.9800 ?
C3 H3A 0.9500 ?
C4 C5 1.3835(19) y
C4 H4A 0.9500 ?
C5 C6 1.3928(19) y
C5 H5A 0.9500 ?
C6 C7 1.5232(17) y
C7 C8 1.5332(17) y
C7 C9 1.5672(18) y
C7 H7A 1.0000 ?
C8 H8A 0.9800 ?
C8 H8B 0.9800 ?
C8 H8C 0.9800 ?
C9 C10 1.5237(18) y
C9 C11 1.5339(17) y
C10 H10A 0.9800 ?
C10 H10B 0.9800 ?
C10 H10C 0.9800 ?
C12 H12A 0.9800 ?
C12 H12B 0.9800 ?
C12 H12C 0.9800 ?

loop_
_geom_hbond_atom_site_label_D
_geom_hbond_atom_site_label_H
_geom_hbond_atom_site_label_A
_geom_hbond_distance_DH
_geom_hbond_distance_HA
_geom_hbond_distance_DA
_geom_hbond_angle_DHA
_geom_hbond_site_symmetry_A
_geom_hbond_publ_flag
O1 H1A N1 0.87(2) 2.00(2) 2.8242(15) 160(2) 2_464 y

loop_
_geom_torsion_atom_site_label_1
_geom_torsion_atom_site_label_2
_geom_torsion_atom_site_label_3
_geom_torsion_atom_site_label_4
_geom_torsion
_geom_torsion_publ_flag
C4 N1 C3 C1 0.0(2) y
C6 C1 C3 N1 0.4(2) y
C2 C1 C3 N1 178.17(13) y
C3 N1 C4 C5 0.02(19) y
N1 C4 C5 C6 -0.4(2) y
C4 C5 C6 C1 0.79(19) y
C4 C5 C6 C7 -177.20(12) y
C3 C1 C6 C5 -0.74(18) y
C2 C1 C6 C5 -178.42(12) y
C3 C1 C6 C7 177.20(12) y
C2 C1 C6 C7 -0.48(19) y
C5 C6 C7 C8 49.36(15) y
C1 C6 C7 C8 -128.53(13) y
C5 C6 C7 C9 -75.59(14) y
C1 C6 C7 C9 106.52(14) y
C6 C7 C9 O1 56.40(14) y
C8 C7 C9 O1 -68.12(14) y
C6 C7 C9 C10 -62.82(14) y
C8 C7 C9 C10 172.66(11) y
C6 C7 C9 C11 176.80(10) y
C8 C7 C9 C11 52.28(14) y
C12 O3 C11 O2 -0.47(19) y
C12 O3 C11 C9 -179.05(11) y
O1 C9 C11 O2 14.54(18) y
C10 C9 C11 O2 131.31(14) y
C7 C9 C11 O2 -107.82(14) y
O1 C9 C11 O3 -166.90(10) y
C10 C9 C11 O3 -50.12(14) y
C7 C9 C11 O3 70.74(13) y
